data_4512236
loop_
_publ_author_name
'Li, Bo'
'Dong, Ming-Ming'
'Fan, Hui-Tao'
'Feng, Chao-Qiang'
'Zang, Shuang-Quan'
'Wang, Li-Ya'

_publ_section_title
;
 Halogen&#x00B7;&#x00B7;&#x00B7;Halogen Interactions in the Assembly of
 High-Dimensional Supramolecular Coordination Polymers Based on
 3,5-Diiodobenzoic Acid
;
_journal_issue 12
_journal_name_full 'Crystal Growth &amp; Design'
_journal_page_first 6325
_journal_paper_doi 10.1021/cg501073e
_journal_volume 14
_journal_year 2014
_chemical_formula_moiety 'C68 H46 Cd3 I12 N4 O12'
_chemical_formula_sum 'C68 H46 Cd3 I12 N4 O12'
_chemical_formula_weight 2971.09
_chemical_name_systematic
; 
 ? 
;
_space_group_IT_number 15
_symmetry_cell_setting monoclinic
_symmetry_space_group_name_Hall '-C 2yc'
_symmetry_space_group_name_H-M 'C 1 2/c 1'
_atom_sites_solution_hydrogens geom
_atom_sites_solution_primary direct
_atom_sites_solution_secondary difmap
_audit_creation_method SHELXL-97
_cell_angle_alpha 90.00
_cell_angle_beta 100.149(4)
_cell_angle_gamma 90.00
_cell_formula_units_Z 4
_cell_length_a 16.7029(6)
_cell_length_b 19.4272(6)
_cell_length_c 26.6145(14)
_cell_measurement_reflns_used 3290
_cell_measurement_temperature 293(2)
_cell_measurement_theta_max 29.2021
_cell_measurement_theta_min 3.0096
_cell_volume 8501.0(6)
_computing_cell_refinement 'APEX 2'
_computing_data_collection 'APEX 2(Bruker, 2009)'
_computing_data_reduction 'SAINT(Bruker, 2009)'
_computing_molecular_graphics 'SHELXTL(Bruker, 2009)'
_computing_publication_material SHELXTL
_computing_structure_refinement 'SHELXL-97 (Sheldrick, 1997)'
_computing_structure_solution 'SHELXS-97 (Sheldrick, 1990)'
_diffrn_ambient_temperature 293(2)
_diffrn_measured_fraction_theta_full 0.998
_diffrn_measured_fraction_theta_max 0.998
_diffrn_measurement_device_type 'Bruker Smart APEX II CCD area detector'
_diffrn_measurement_method 'phi and omega scans'
_diffrn_radiation_monochromator graphite
_diffrn_radiation_source 'fine-focus sealed tube'
_diffrn_radiation_type MoK\a
_diffrn_radiation_wavelength 0.71073
_diffrn_reflns_av_R_equivalents 0.0328
_diffrn_reflns_av_sigmaI/netI 0.0561
_diffrn_reflns_limit_h_max 19
_diffrn_reflns_limit_h_min -14
_diffrn_reflns_limit_k_max 23
_diffrn_reflns_limit_k_min -21
_diffrn_reflns_limit_l_max 24
_diffrn_reflns_limit_l_min -31
_diffrn_reflns_number 14843
_diffrn_reflns_theta_full 25.00
_diffrn_reflns_theta_max 25.00
_diffrn_reflns_theta_min 3.02
_exptl_absorpt_coefficient_mu 5.156
_exptl_absorpt_correction_T_max 0.4408
_exptl_absorpt_correction_T_min 0.4106
_exptl_absorpt_correction_type multi-scan
_exptl_absorpt_process_details 'SADABS(Bruker, 2009)'
_exptl_crystal_colour yellow
_exptl_crystal_density_diffrn 2.321
_exptl_crystal_density_method 'not measured'
_exptl_crystal_description block
_exptl_crystal_F_000 5432
_exptl_crystal_size_max 0.21
_exptl_crystal_size_mid 0.20
_exptl_crystal_size_min 0.19
_refine_diff_density_max 1.109
_refine_diff_density_min -1.984
_refine_diff_density_rms 0.152
_refine_ls_extinction_method none
_refine_ls_goodness_of_fit_ref 1.027
_refine_ls_hydrogen_treatment constr
_refine_ls_matrix_type full
_refine_ls_number_parameters 400
_refine_ls_number_reflns 7475
_refine_ls_number_restraints 3
_refine_ls_restrained_S_all 1.027
_refine_ls_R_factor_all 0.0823
_refine_ls_R_factor_gt 0.0567
_refine_ls_shift/su_max 0.001
_refine_ls_shift/su_mean 0.000
_refine_ls_structure_factor_coef Fsqd
_refine_ls_weighting_details 'calc w=1/[\s^2^(Fo^2^)+(0.0810P)^2^+0.0000P] where P=(Fo^2^+2Fc^2^)/3'
_refine_ls_weighting_scheme calc
_refine_ls_wR_factor_gt 0.1369
_refine_ls_wR_factor_ref 0.1508
_reflns_number_gt 5552
_reflns_number_total 7475
_reflns_threshold_expression >2sigma(I)
_cod_data_source_file cg501073e_si_002.cif
_cod_data_source_block 3
_cod_depositor_comments 'Adding full bibliography for 4512233--4512241.cif.'
_cod_original_sg_symbol_H-M 'C 2/c'
_cod_database_code 4512236

loop_
_symmetry_equiv_pos_as_xyz
'x, y, z'
'-x, y, -z+1/2'
'x+1/2, y+1/2, z'
'-x+1/2, y+1/2, -z+1/2'
'-x, -y, -z'
'x, -y, z-1/2'
'-x+1/2, -y+1/2, -z'
'x+1/2, -y+1/2, z-1/2'

loop_
_atom_site_label
_atom_site_type_symbol
_atom_site_fract_x
_atom_site_fract_y
_atom_site_fract_z
_atom_site_U_iso_or_equiv
_atom_site_adp_type
_atom_site_occupancy
_atom_site_symmetry_multiplicity
_atom_site_calc_flag
_atom_site_refinement_flags
Cd1 Cd 0.41803(4) 0.65254(3) 0.04314(3) 0.03561(19) Uani 1 1 d U
Cd2 Cd 0.5000 0.5000 0.0000 0.0338(2) Uani 1 2 d S
O1 O 0.6018(3) 0.5727(3) 0.0130(2) 0.0338(2) Uani 1 1 d .
O2 O 0.5453(3) 0.6727(3) 0.0314(2) 0.03561(19) Uani 1 1 d .
O3 O 0.4845(4) 0.6165(3) 0.1285(3) 0.0580(16) Uani 1 1 d .
O4 O 0.4572(4) 0.5324(3) 0.0732(2) 0.0444(15) Uani 1 1 d U
O5 O 0.6077(3) 0.4219(3) 0.0317(2) 0.0338(2) Uani 1 1 d .
O6 O 0.6572(4) 0.3180(4) 0.0404(3) 0.0554(18) Uani 1 1 d .
N1 N 0.2939(5) 0.6228(4) 0.0640(4) 0.0521(18) Uani 1 1 d .
N2 N -0.0821(5) 0.2640(4) 0.0746(3) 0.0442(15) Uani 1 1 d .
I1 I 0.92841(4) 0.63011(4) 0.00845(3) 0.0646(2) Uani 1 1 d .
I2 I 0.78496(5) 0.84976(4) 0.12363(3) 0.0620(2) Uani 1 1 d .
I3 I 0.53370(5) 0.28095(3) 0.17306(4) 0.0671(3) Uani 1 1 d .
I4 I 0.68355(4) 0.51626(4) 0.30308(3) 0.0574(2) Uani 1 1 d .
I5 I 0.83135(7) 0.29038(5) 0.23830(4) 0.0988(4) Uani 1 1 d .
I6 I 0.79512(6) 0.58954(4) 0.17915(4) 0.0818(3) Uani 1 1 d .
C1 C 0.6033(5) 0.6349(5) 0.0281(4) 0.043(2) Uani 1 1 d .
C2 C 0.6872(5) 0.6663(4) 0.0423(4) 0.034(2) Uani 1 1 d .
C3 C 0.7545(5) 0.6371(4) 0.0257(3) 0.036(2) Uani 1 1 d .
H3 H 0.7493 0.5961 0.0074 0.043 Uiso 1 1 calc R
C4 C 0.8286(5) 0.6699(4) 0.0366(4) 0.036(2) Uani 1 1 d .
C5 C 0.8377(5) 0.7297(5) 0.0654(4) 0.046(3) Uani 1 1 d .
H5 H 0.8883 0.7511 0.0730 0.055 Uiso 1 1 calc R
C6 C 0.7733(5) 0.7568(4) 0.0823(4) 0.038(2) Uani 1 1 d .
C7 C 0.6954(5) 0.7269(4) 0.0707(4) 0.041(2) Uani 1 1 d .
H7 H 0.6509 0.7470 0.0816 0.050 Uiso 1 1 calc R
C8 C 0.4873(7) 0.5550(5) 0.1167(5) 0.0580(16) Uani 1 1 d .
C9 C 0.5251(5) 0.5034(4) 0.1559(4) 0.037(2) Uani 1 1 d .
C10 C 0.5145(5) 0.4328(4) 0.1478(4) 0.038(2) Uani 1 1 d .
H10 H 0.4828 0.4167 0.1179 0.045 Uiso 1 1 calc R
C11 C 0.5507(5) 0.3873(5) 0.1839(4) 0.044(2) Uani 1 1 d .
C12 C 0.5976(5) 0.4087(5) 0.2293(4) 0.042(2) Uani 1 1 d .
H12 H 0.6205 0.3773 0.2541 0.050 Uiso 1 1 calc R
C13 C 0.6093(5) 0.4798(5) 0.2366(4) 0.042(2) Uani 1 1 d .
C14 C 0.5731(5) 0.5262(4) 0.2006(4) 0.039(2) Uani 1 1 d .
H14 H 0.5809 0.5732 0.2063 0.047 Uiso 1 1 calc R
C15 C 0.6513(5) 0.3777(5) 0.0567(4) 0.039(2) Uani 1 1 d U
C16 C 0.7023(5) 0.3993(5) 0.1068(4) 0.0378(19) Uani 1 1 d U
C17 C 0.7359(5) 0.3488(5) 0.1420(4) 0.039(2) Uani 1 1 d .
H17 H 0.7258 0.3024 0.1350 0.047 Uiso 1 1 calc R
C18 C 0.7836(6) 0.3686(6) 0.1865(4) 0.051(3) Uani 1 1 d .
C19 C 0.8024(6) 0.4362(6) 0.1978(4) 0.058(3) Uani 1 1 d .
H19 H 0.8372 0.4485 0.2276 0.069 Uiso 1 1 calc R
C20 C 0.7678(6) 0.4855(6) 0.1631(4) 0.052(3) Uani 1 1 d .
C21 C 0.7169(5) 0.4677(5) 0.1174(4) 0.047(2) Uani 1 1 d U
H21 H 0.6934 0.5015 0.0948 0.057 Uiso 1 1 calc R
C22 C 0.2520(6) 0.6645(5) 0.0883(5) 0.0521(18) Uani 1 1 d .
H22 H 0.2693 0.7099 0.0923 0.063 Uiso 1 1 calc R
C23 C 0.1850(6) 0.6463(5) 0.1080(5) 0.058(2) Uani 1 1 d .
H23 H 0.1596 0.6789 0.1254 0.069 Uiso 1 1 calc R
C24 C 0.1552(6) 0.5816(5) 0.1027(5) 0.058(2) Uani 1 1 d .
C25 C 0.1949(6) 0.5377(5) 0.0746(4) 0.048(3) Uani 1 1 d .
H25 H 0.1751 0.4934 0.0675 0.058 Uiso 1 1 calc R
C26 C 0.2636(6) 0.5587(5) 0.0571(4) 0.052(3) Uani 1 1 d .
H26 H 0.2903 0.5272 0.0396 0.062 Uiso 1 1 calc R
C27 C 0.0844(6) 0.5598(5) 0.1270(4) 0.051(3) Uani 1 1 d .
H27A H 0.0420 0.5944 0.1200 0.062 Uiso 1 1 calc R
H27B H 0.1019 0.5575 0.1637 0.062 Uiso 1 1 calc R
C28 C 0.0488(6) 0.4899(5) 0.1078(5) 0.056(3) Uani 1 1 d .
H28A H 0.0893 0.4546 0.1184 0.067 Uiso 1 1 calc R
H28B H 0.0375 0.4905 0.0708 0.067 Uiso 1 1 calc R
C29 C -0.0297(6) 0.4706(4) 0.1274(5) 0.054(2) Uani 1 1 d .
H29A H -0.0209 0.4734 0.1644 0.064 Uiso 1 1 calc R
H29B H -0.0731 0.5021 0.1137 0.064 Uiso 1 1 calc R
C30 C -0.0523(6) 0.3984(5) 0.1104(5) 0.054(2) Uani 1 1 d .
C31 C -0.0172(8) 0.3425(6) 0.1377(5) 0.071(3) Uani 1 1 d .
H31 H 0.0177 0.3487 0.1687 0.085 Uiso 1 1 calc R
C32 C -0.0347(7) 0.2774(5) 0.1185(5) 0.063(3) Uani 1 1 d .
H32 H -0.0114 0.2403 0.1379 0.076 Uiso 1 1 calc R
C33 C -0.1169(6) 0.3170(4) 0.0484(4) 0.0442(15) Uani 1 1 d .
H33 H -0.1519 0.3085 0.0178 0.053 Uiso 1 1 calc R
C34 C -0.1042(6) 0.3834(5) 0.0639(4) 0.052(3) Uani 1 1 d .
H34 H -0.1298 0.4189 0.0438 0.062 Uiso 1 1 calc R

loop_
_atom_site_aniso_label
_atom_site_aniso_U_11
_atom_site_aniso_U_22
_atom_site_aniso_U_33
_atom_site_aniso_U_23
_atom_site_aniso_U_13
_atom_site_aniso_U_12
Cd1 0.0301(3) 0.0313(3) 0.0446(4) -0.0039(3) 0.0042(3) -0.0002(3)
Cd2 0.0279(4) 0.0285(4) 0.0445(6) -0.0055(4) 0.0044(4) -0.0022(3)
O1 0.0279(4) 0.0285(4) 0.0445(6) -0.0055(4) 0.0044(4) -0.0022(3)
O2 0.0301(3) 0.0313(3) 0.0446(4) -0.0039(3) 0.0042(3) -0.0002(3)
O3 0.059(4) 0.049(3) 0.062(4) 0.003(3) -0.002(3) 0.002(3)
O4 0.043(4) 0.049(2) 0.041(4) 0.018(3) 0.004(3) 0.005(3)
O5 0.0279(4) 0.0285(4) 0.0445(6) -0.0055(4) 0.0044(4) -0.0022(3)
O6 0.060(5) 0.055(4) 0.045(4) -0.008(4) -0.009(3) 0.002(3)
N1 0.041(4) 0.034(3) 0.086(5) -0.007(3) 0.022(3) -0.003(3)
N2 0.045(4) 0.037(3) 0.050(4) 0.002(3) 0.006(3) 0.000(3)
I1 0.0399(4) 0.0745(5) 0.0819(6) -0.0150(4) 0.0174(4) 0.0055(3)
I2 0.0631(5) 0.0507(4) 0.0691(5) -0.0239(4) 0.0028(4) -0.0052(3)
I3 0.0661(5) 0.0401(4) 0.0947(7) -0.0040(4) 0.0135(4) 0.0004(3)
I4 0.0584(4) 0.0691(5) 0.0398(4) 0.0010(4) -0.0048(3) -0.0074(3)
I5 0.1154(8) 0.1066(7) 0.0622(6) 0.0226(6) -0.0178(6) 0.0256(6)
I6 0.0990(7) 0.0668(5) 0.0809(7) -0.0207(5) 0.0193(5) -0.0218(5)
C1 0.037(5) 0.042(5) 0.045(6) 0.003(5) -0.002(4) 0.000(4)
C2 0.033(5) 0.027(4) 0.041(5) -0.002(4) 0.008(4) -0.005(3)
C3 0.040(5) 0.035(5) 0.034(5) -0.004(4) 0.007(4) -0.003(4)
C4 0.032(5) 0.037(5) 0.040(6) 0.002(4) 0.008(4) 0.004(4)
C5 0.028(5) 0.043(5) 0.060(7) 0.007(5) -0.011(5) -0.008(4)
C6 0.041(5) 0.033(5) 0.039(6) -0.012(4) 0.001(4) -0.009(4)
C7 0.037(5) 0.032(5) 0.057(7) -0.004(5) 0.011(5) 0.003(4)
C8 0.059(4) 0.049(3) 0.062(4) 0.003(3) -0.002(3) 0.002(3)
C9 0.030(5) 0.030(4) 0.052(6) -0.007(4) 0.009(4) 0.010(4)
C10 0.039(5) 0.041(5) 0.034(5) -0.007(4) 0.007(4) -0.001(4)
C11 0.034(5) 0.037(5) 0.063(7) -0.002(5) 0.010(5) 0.003(4)
C12 0.039(5) 0.042(5) 0.044(6) 0.009(5) 0.005(4) 0.003(4)
C13 0.032(5) 0.062(6) 0.032(5) -0.005(5) 0.001(4) -0.010(4)
C14 0.047(5) 0.034(5) 0.034(5) 0.005(4) 0.003(4) 0.004(4)
C15 0.035(5) 0.043(5) 0.037(5) 0.013(4) -0.001(4) 0.014(4)
C16 0.028(4) 0.050(4) 0.036(5) 0.005(4) 0.008(3) 0.006(4)
C17 0.033(5) 0.042(5) 0.046(6) -0.003(5) 0.014(4) 0.013(4)
C18 0.042(6) 0.072(7) 0.037(6) 0.016(6) 0.004(5) 0.012(5)
C19 0.050(6) 0.074(8) 0.050(7) -0.012(6) 0.011(5) 0.011(6)
C20 0.038(6) 0.074(7) 0.045(6) -0.013(6) 0.008(5) -0.013(5)
C21 0.033(5) 0.050(4) 0.060(7) 0.006(5) 0.012(5) 0.002(4)
C22 0.041(4) 0.034(3) 0.086(5) -0.007(3) 0.022(3) -0.003(3)
C23 0.045(4) 0.040(3) 0.094(7) -0.008(4) 0.029(4) 0.003(3)
C24 0.045(4) 0.040(3) 0.094(7) -0.008(4) 0.029(4) 0.003(3)
C25 0.044(6) 0.042(5) 0.058(7) -0.008(5) 0.006(5) -0.015(4)
C26 0.051(6) 0.053(6) 0.052(7) -0.023(5) 0.008(5) -0.009(5)
C27 0.043(6) 0.040(5) 0.073(8) -0.011(5) 0.015(5) -0.012(4)
C28 0.035(5) 0.051(6) 0.084(9) -0.008(6) 0.017(5) 0.008(4)
C29 0.052(4) 0.033(3) 0.084(6) -0.007(4) 0.036(4) -0.003(3)
C30 0.052(4) 0.033(3) 0.084(6) -0.007(4) 0.036(4) -0.003(3)
C31 0.085(9) 0.056(7) 0.067(9) -0.002(6) -0.003(7) -0.003(6)
C32 0.086(8) 0.025(5) 0.071(9) 0.011(5) -0.009(7) -0.007(5)
C33 0.045(4) 0.037(3) 0.050(4) 0.002(3) 0.006(3) 0.000(3)
C34 0.048(6) 0.039(5) 0.069(8) 0.003(5) 0.010(6) -0.003(4)

loop_
_atom_type_symbol
_atom_type_description
_atom_type_scat_dispersion_real
_atom_type_scat_dispersion_imag
_atom_type_scat_source
C C 0.0033 0.0016 'International Tables Vol C Tables 4.2.6.8 and 6.1.1.4'
H H 0.0000 0.0000 'International Tables Vol C Tables 4.2.6.8 and 6.1.1.4'
N N 0.0061 0.0033 'International Tables Vol C Tables 4.2.6.8 and 6.1.1.4'
O O 0.0106 0.0060 'International Tables Vol C Tables 4.2.6.8 and 6.1.1.4'
Cd Cd -0.8075 1.2024 'International Tables Vol C Tables 4.2.6.8 and 6.1.1.4'
I I -0.4742 1.8119 'International Tables Vol C Tables 4.2.6.8 and 6.1.1.4'

loop_
_geom_angle_atom_site_label_1
_geom_angle_atom_site_label_2
_geom_angle_atom_site_label_3
_geom_angle
_geom_angle_site_symmetry_1
_geom_angle_site_symmetry_3
O2 Cd1 N2 87.0(2) . 3
O2 Cd1 N1 172.6(3) . .
N2 Cd1 N1 95.1(3) 3 .
O2 Cd1 O6 100.5(2) . 5_665
N2 Cd1 O6 94.4(3) 3 5_665
N1 Cd1 O6 86.4(3) . 5_665
O2 Cd1 O5 91.4(2) . 5_665
N2 Cd1 O5 146.8(2) 3 5_665
N1 Cd1 O5 90.7(3) . 5_665
O6 Cd1 O5 53.3(2) 5_665 5_665
O2 Cd1 O3 83.8(2) . .
N2 Cd1 O3 87.8(3) 3 .
N1 Cd1 O3 89.1(3) . .
O6 Cd1 O3 175.2(2) 5_665 .
O5 Cd1 O3 125.0(2) 5_665 .
O2 Cd1 O4 90.4(2) . .
N2 Cd1 O4 140.1(3) 3 .
N1 Cd1 O4 83.4(2) . .
O6 Cd1 O4 125.1(2) 5_665 .
O5 Cd1 O4 73.0(2) 5_665 .
O3 Cd1 O4 52.4(2) . .
O2 Cd1 C15 98.7(2) . 5_665
N2 Cd1 C15 121.2(3) 3 5_665
N1 Cd1 C15 86.4(3) . 5_665
O6 Cd1 C15 26.8(2) 5_665 5_665
O5 Cd1 C15 26.6(2) 5_665 5_665
O3 Cd1 C15 151.0(2) . 5_665
O4 Cd1 C15 98.6(2) . 5_665
O1 Cd2 O1 180.0 . 5_665
O1 Cd2 O4 87.8(2) . 5_665
O1 Cd2 O4 92.2(2) 5_665 5_665
O1 Cd2 O4 92.2(2) . .
O1 Cd2 O4 87.8(2) 5_665 .
O4 Cd2 O4 180.0(3) 5_665 .
O1 Cd2 O5 80.69(19) . .
O1 Cd2 O5 99.31(19) 5_665 .
O4 Cd2 O5 78.3(2) 5_665 .
O4 Cd2 O5 101.7(2) . .
O1 Cd2 O5 99.31(19) . 5_665
O1 Cd2 O5 80.69(19) 5_665 5_665
O4 Cd2 O5 101.7(2) 5_665 5_665
O4 Cd2 O5 78.3(2) . 5_665
O5 Cd2 O5 180.000(1) . 5_665
C1 O1 Cd2 129.3(5) . .
C1 O2 Cd1 133.2(6) . .
C8 O3 Cd1 94.0(7) . .
C8 O4 Cd2 138.5(7) . .
C8 O4 Cd1 90.5(6) . .
Cd2 O4 Cd1 95.0(2) . .
C15 O5 Cd2 164.3(6) . .
C15 O5 Cd1 91.7(6) . 5_665
Cd2 O5 Cd1 94.3(2) . 5_665
C15 O6 Cd1 92.3(5) . 5_665
C22 N1 C26 114.7(8) . .
C22 N1 Cd1 122.9(6) . .
C26 N1 Cd1 122.0(6) . .
C33 N2 C32 116.9(8) . .
C33 N2 Cd1 124.6(7) . 3_445
C32 N2 Cd1 117.8(6) . 3_445
O2 C1 O1 128.2(8) . .
O2 C1 C2 116.6(8) . .
O1 C1 C2 115.3(7) . .
C7 C2 C3 120.4(8) . .
C7 C2 C1 118.3(8) . .
C3 C2 C1 121.2(8) . .
C4 C3 C2 119.3(8) . .
C5 C4 C3 120.8(8) . .
C5 C4 I1 119.4(6) . .
C3 C4 I1 119.8(7) . .
C6 C5 C4 119.8(8) . .
C5 C6 C7 121.9(8) . .
C5 C6 I2 120.3(6) . .
C7 C6 I2 117.7(7) . .
C6 C7 C2 117.8(8) . .
O3 C8 O4 123.0(10) . .
O3 C8 C9 119.7(10) . .
O4 C8 C9 117.2(9) . .
C14 C9 C10 119.0(8) . .
C14 C9 C8 119.5(8) . .
C10 C9 C8 121.5(9) . .
C11 C10 C9 120.0(9) . .
C10 C11 C12 122.1(9) . .
C10 C11 I3 120.6(7) . .
C12 C11 I3 117.3(7) . .
C13 C12 C11 117.4(9) . .
C12 C13 C14 121.0(9) . .
C12 C13 I4 119.7(7) . .
C14 C13 I4 119.2(7) . .
C9 C14 C13 120.3(8) . .
O6 C15 O5 122.1(9) . .
O6 C15 C16 119.9(7) . .
O5 C15 C16 118.0(8) . .
O6 C15 Cd1 60.9(5) . 5_665
O5 C15 Cd1 61.7(5) . 5_665
C16 C15 Cd1 169.2(6) . 5_665
C17 C16 C21 120.3(9) . .
C17 C16 C15 119.6(8) . .
C21 C16 C15 120.2(8) . .
C18 C17 C16 119.1(9) . .
C17 C18 C19 122.5(10) . .
C17 C18 I5 117.4(8) . .
C19 C18 I5 120.1(8) . .
C20 C19 C18 117.7(10) . .
C19 C20 C21 121.8(10) . .
C19 C20 I6 118.7(8) . .
C21 C20 I6 119.4(8) . .
C20 C21 C16 118.5(10) . .
N1 C22 C23 125.1(9) . .
C24 C23 C22 120.9(10) . .
C23 C24 C25 115.4(9) . .
C23 C24 C27 121.4(9) . .
C25 C24 C27 123.2(8) . .
C24 C25 C26 120.7(9) . .
N1 C26 C25 123.0(9) . .
C24 C27 C28 113.3(8) . .
C27 C28 C29 114.0(8) . .
C30 C29 C28 108.1(8) . .
C31 C30 C34 116.0(9) . .
C31 C30 C29 121.1(11) . .
C34 C30 C29 122.7(10) . .
C30 C31 C32 119.0(11) . .
N2 C32 C31 124.5(10) . .
N2 C33 C34 123.5(10) . .
C30 C34 C33 120.0(9) . .

loop_
_geom_bond_atom_site_label_1
_geom_bond_atom_site_label_2
_geom_bond_distance
_geom_bond_site_symmetry_2
Cd1 O2 2.237(6) .
Cd1 N2 2.321(8) 3
Cd1 N1 2.313(8) .
Cd1 O6 2.421(7) 5_665
Cd1 O5 2.438(6) 5_665
Cd1 O3 2.450(7) .
Cd1 O4 2.516(6) .
Cd1 C15 2.768(10) 5_665
Cd2 O1 2.191(5) .
Cd2 O1 2.191(5) 5_665
Cd2 O4 2.280(7) 5_665
Cd2 O4 2.280(7) .
Cd2 O5 2.390(5) .
Cd2 O5 2.390(5) 5_665
O1 C1 1.272(10) .
O2 C1 1.231(10) .
O3 C8 1.239(12) .
O4 C8 1.255(12) .
O5 C15 1.241(9) .
O5 Cd1 2.438(6) 5_665
O6 C15 1.249(11) .
O6 Cd1 2.421(7) 5_665
N1 C22 1.313(12) .
N1 C26 1.343(12) .
N2 C33 1.319(11) .
N2 C32 1.317(13) .
N2 Cd1 2.321(8) 3_445
I1 C4 2.093(8) .
I2 C6 2.105(8) .
I3 C11 2.099(9) .
I4 C13 2.097(9) .
I5 C18 2.111(10) .
I6 C20 2.099(10) .
C1 C2 1.514(12) .
C2 C7 1.393(12) .
C2 C3 1.399(12) .
C3 C4 1.376(12) .
C4 C5 1.386(13) .
C5 C6 1.345(13) .
C6 C7 1.409(12) .
C8 C9 1.504(14) .
C9 C14 1.385(13) .
C9 C10 1.394(12) .
C10 C11 1.365(13) .
C11 C12 1.384(13) .
C12 C13 1.403(12) .
C13 C14 1.375(13) .
C15 C16 1.509(13) .
C15 Cd1 2.768(10) 5_665
C16 C17 1.403(12) .
C16 C21 1.373(13) .
C17 C18 1.362(14) .
C18 C19 1.371(15) .
C19 C20 1.383(15) .
C20 C21 1.399(14) .
C22 C23 1.362(13) .
C23 C24 1.350(13) .
C24 C25 1.378(13) .
C24 C27 1.506(13) .
C25 C26 1.375(13) .
C27 C28 1.531(13) .
C28 C29 1.540(13) .
C29 C30 1.501(12) .
C30 C31 1.378(15) .
C30 C34 1.412(15) .
C31 C32 1.378(14) .
C33 C34 1.359(13) .

loop_
_geom_torsion_atom_site_label_1
_geom_torsion_atom_site_label_2
_geom_torsion_atom_site_label_3
_geom_torsion_atom_site_label_4
_geom_torsion
_geom_torsion_site_symmetry_1
_geom_torsion_site_symmetry_4
O4 Cd2 O1 C1 136.9(8) 5_665 .
O4 Cd2 O1 C1 -43.1(8) . .
O5 Cd2 O1 C1 -144.7(8) . .
O5 Cd2 O1 C1 35.3(8) 5_665 .
N2 Cd1 O2 C1 156.7(9) 3 .
O6 Cd1 O2 C1 -109.4(9) 5_665 .
O5 Cd1 O2 C1 -56.5(9) 5_665 .
O3 Cd1 O2 C1 68.6(9) . .
O4 Cd1 O2 C1 16.5(9) . .
C15 Cd1 O2 C1 -82.2(9) 5_665 .
O2 Cd1 O3 C8 -93.6(7) . .
N2 Cd1 O3 C8 179.2(7) 3 .
N1 Cd1 O3 C8 84.1(7) . .
O5 Cd1 O3 C8 -6.1(7) 5_665 .
O4 Cd1 O3 C8 1.7(6) . .
C15 Cd1 O3 C8 3.2(9) 5_665 .
O1 Cd2 O4 C8 -30.1(10) . .
O1 Cd2 O4 C8 149.9(10) 5_665 .
O5 Cd2 O4 C8 50.9(10) . .
O5 Cd2 O4 C8 -129.1(10) 5_665 .
O1 Cd2 O4 Cd1 66.3(2) . .
O1 Cd2 O4 Cd1 -113.7(2) 5_665 .
O5 Cd2 O4 Cd1 147.27(18) . .
O5 Cd2 O4 Cd1 -32.73(18) 5_665 .
O2 Cd1 O4 C8 80.3(6) . .
N2 Cd1 O4 C8 -5.5(8) 3 .
N1 Cd1 O4 C8 -95.6(6) . .
O6 Cd1 O4 C8 -176.5(6) 5_665 .
O5 Cd1 O4 C8 171.7(6) 5_665 .
O3 Cd1 O4 C8 -1.7(6) . .
C15 Cd1 O4 C8 179.1(6) 5_665 .
O2 Cd1 O4 Cd2 -58.5(2) . .
N2 Cd1 O4 Cd2 -144.3(3) 3 .
N1 Cd1 O4 Cd2 125.6(3) . .
O6 Cd1 O4 Cd2 44.7(3) 5_665 .
O5 Cd1 O4 Cd2 32.86(19) 5_665 .
O3 Cd1 O4 Cd2 -140.5(3) . .
C15 Cd1 O4 Cd2 40.3(3) 5_665 .
O1 Cd2 O5 C15 124(2) . .
O1 Cd2 O5 C15 -56(2) 5_665 .
O4 Cd2 O5 C15 -146(2) 5_665 .
O4 Cd2 O5 C15 34(2) . .
O1 Cd2 O5 Cd1 -123.6(2) . 5_665
O1 Cd2 O5 Cd1 56.4(2) 5_665 5_665
O4 Cd2 O5 Cd1 -33.9(2) 5_665 5_665
O4 Cd2 O5 Cd1 146.1(2) . 5_665
N2 Cd1 N1 C22 -3.0(9) 3 .
O6 Cd1 N1 C22 -97.1(9) 5_665 .
O5 Cd1 N1 C22 -150.2(9) 5_665 .
O3 Cd1 N1 C22 84.7(9) . .
O4 Cd1 N1 C22 136.9(9) . .
C15 Cd1 N1 C22 -123.9(9) 5_665 .
N2 Cd1 N1 C26 -175.7(8) 3 .
O6 Cd1 N1 C26 90.2(8) 5_665 .
O5 Cd1 N1 C26 37.1(8) 5_665 .
O3 Cd1 N1 C26 -88.0(8) . .
O4 Cd1 N1 C26 -35.8(8) . .
C15 Cd1 N1 C26 63.4(8) 5_665 .
Cd1 O2 C1 O1 26.9(16) . .
Cd1 O2 C1 C2 -154.8(6) . .
Cd2 O1 C1 O2 -12.4(15) . .
Cd2 O1 C1 C2 169.2(6) . .
O2 C1 C2 C7 17.2(13) . .
O1 C1 C2 C7 -164.3(9) . .
O2 C1 C2 C3 -160.0(9) . .
O1 C1 C2 C3 18.6(13) . .
C7 C2 C3 C4 -1.5(14) . .
C1 C2 C3 C4 175.6(8) . .
C2 C3 C4 C5 2.4(14) . .
C2 C3 C4 I1 -176.6(6) . .
C3 C4 C5 C6 -1.0(14) . .
I1 C4 C5 C6 178.0(7) . .
C4 C5 C6 C7 -1.4(15) . .
C4 C5 C6 I2 -177.6(7) . .
C5 C6 C7 C2 2.2(15) . .
I2 C6 C7 C2 178.5(7) . .
C3 C2 C7 C6 -0.8(14) . .
C1 C2 C7 C6 -177.9(8) . .
Cd1 O3 C8 O4 -3.2(12) . .
Cd1 O3 C8 C9 179.4(9) . .
Cd2 O4 C8 O3 101.2(12) . .
Cd1 O4 C8 O3 3.1(11) . .
Cd2 O4 C8 C9 -81.3(12) . .
Cd1 O4 C8 C9 -179.4(8) . .
O3 C8 C9 C14 -15.3(15) . .
O4 C8 C9 C14 167.1(9) . .
O3 C8 C9 C10 166.3(9) . .
O4 C8 C9 C10 -11.3(14) . .
C14 C9 C10 C11 0.6(13) . .
C8 C9 C10 C11 179.0(9) . .
C9 C10 C11 C12 0.8(14) . .
C9 C10 C11 I3 178.8(6) . .
C10 C11 C12 C13 -2.1(14) . .
I3 C11 C12 C13 179.7(6) . .
C11 C12 C13 C14 2.3(14) . .
C11 C12 C13 I4 -177.5(7) . .
C10 C9 C14 C13 -0.4(14) . .
C8 C9 C14 C13 -178.9(9) . .
C12 C13 C14 C9 -1.0(14) . .
I4 C13 C14 C9 178.8(7) . .
Cd1 O6 C15 O5 8.4(9) 5_665 .
Cd1 O6 C15 C16 -167.7(7) 5_665 .
Cd2 O5 C15 O6 104(2) . .
Cd1 O5 C15 O6 -8.3(9) 5_665 .
Cd2 O5 C15 C16 -80(2) . .
Cd1 O5 C15 C16 167.8(7) 5_665 .
Cd2 O5 C15 Cd1 112(2) . 5_665
O6 C15 C16 C17 -19.9(13) . .
O5 C15 C16 C17 163.9(8) . .
Cd1 C15 C16 C17 -111(3) 5_665 .
O6 C15 C16 C21 159.0(9) . .
O5 C15 C16 C21 -17.2(13) . .
Cd1 C15 C16 C21 68(3) 5_665 .
C21 C16 C17 C18 -0.6(13) . .
C15 C16 C17 C18 178.3(8) . .
C16 C17 C18 C19 -2.2(15) . .
C16 C17 C18 I5 179.3(6) . .
C17 C18 C19 C20 3.1(15) . .
I5 C18 C19 C20 -178.4(7) . .
C18 C19 C20 C21 -1.5(15) . .
C18 C19 C20 I6 179.9(7) . .
C19 C20 C21 C16 -1.1(15) . .
I6 C20 C21 C16 177.5(7) . .
C17 C16 C21 C20 2.1(13) . .
C15 C16 C21 C20 -176.8(8) . .
C26 N1 C22 C23 3.3(17) . .
Cd1 N1 C22 C23 -169.9(9) . .
N1 C22 C23 C24 -2(2) . .
C22 C23 C24 C25 -2.5(18) . .
C22 C23 C24 C27 176.3(11) . .
C23 C24 C25 C26 4.5(17) . .
C27 C24 C25 C26 -174.3(10) . .
C22 N1 C26 C25 -1.1(16) . .
Cd1 N1 C26 C25 172.1(8) . .
C24 C25 C26 N1 -2.8(17) . .
C23 C24 C27 C28 168.3(11) . .
C25 C24 C27 C28 -12.9(16) . .
C24 C27 C28 C29 -173.2(10) . .
C27 C28 C29 C30 -174.0(10) . .
C28 C29 C30 C31 83.1(13) . .
C28 C29 C30 C34 -91.0(12) . .
C34 C30 C31 C32 -0.1(17) . .
C29 C30 C31 C32 -174.6(11) . .
C33 N2 C32 C31 -2.3(18) . .
Cd1 N2 C32 C31 168.2(10) 3_445 .
C30 C31 C32 N2 1(2) . .
C32 N2 C33 C34 2.0(15) . .
Cd1 N2 C33 C34 -167.8(7) 3_445 .
C31 C30 C34 C33 -0.2(15) . .
C29 C30 C34 C33 174.3(9) . .
N2 C33 C34 C30 -0.8(15) . .
